data_4503938
loop_
_publ_author_name
'Chandrasekhar, Vadapalli'
'Thilagar, Pakkirisamy'
'Krishnan, Venkatasubbaiah'
'Bickley, James. F.'
'Steiner, Alexander'

_publ_section_title
;
 Click Synthesis of Fluorine-Rich Cyclotriphosphazene Hydrazones.
 Synthesis and Supramolecular Structures of
 N3P3(N(Me)NCHC6F5)6,spiro-N3P3(C12H8O2)(N(Me)NCHC6F5)4,
 anddispiro-N3P3(C12H8O2)2(N(Me)NCHC6F5)2
;
_journal_issue 4
_journal_name_full 'Crystal Growth &amp; Design'
_journal_page_first 668
_journal_paper_doi 10.1021/cg060496h
_journal_volume 7
_journal_year 2007
_chemical_formula_sum 'C48 H24 F30 N15 P3'
_chemical_formula_weight 1473.73
_chemical_name_systematic
; 
 ? 
;
_space_group_IT_number 148
_symmetry_cell_setting rhombohedral
_symmetry_space_group_name_Hall '-R 3'
_symmetry_space_group_name_H-M 'R -3 :H'
_atom_sites_solution_hydrogens geom
_atom_sites_solution_primary direct
_atom_sites_solution_secondary difmap
_audit_creation_method SHELXL-97
_cell_angle_alpha 90.00
_cell_angle_beta 90.00
_cell_angle_gamma 120.00
_cell_formula_units_Z 6
_cell_length_a 25.1148(14)
_cell_length_b 25.1148(14)
_cell_length_c 15.2765(17)
_cell_measurement_temperature 100(2)
_cell_volume 8344.8(11)
_computing_structure_refinement 'SHELXL-97 (Sheldrick, 1997)'
_computing_structure_solution 'SHELXS-97 (Sheldrick, 1990)'
_diffrn_ambient_temperature 100(2)
_diffrn_measured_fraction_theta_full 0.943
_diffrn_measured_fraction_theta_max 0.943
_diffrn_measurement_device_type 'Bruker APEX CCD'
_diffrn_radiation_monochromator graphite
_diffrn_radiation_source 'fine-focus sealed tube'
_diffrn_radiation_type MoK\a
_diffrn_radiation_wavelength 0.71073
_diffrn_reflns_av_R_equivalents 0.0277
_diffrn_reflns_av_sigmaI/netI 0.0291
_diffrn_reflns_limit_h_max 29
_diffrn_reflns_limit_h_min -31
_diffrn_reflns_limit_k_max 27
_diffrn_reflns_limit_k_min -33
_diffrn_reflns_limit_l_max 19
_diffrn_reflns_limit_l_min -18
_diffrn_reflns_number 16910
_diffrn_reflns_theta_full 28.32
_diffrn_reflns_theta_max 28.32
_diffrn_reflns_theta_min 1.62
_exptl_absorpt_coefficient_mu 0.261
_exptl_absorpt_correction_T_max 1.000
_exptl_absorpt_correction_T_min 0.794
_exptl_absorpt_process_details SADABS
_exptl_crystal_colour colourless
_exptl_crystal_density_diffrn 1.760
_exptl_crystal_density_method 'not measured'
_exptl_crystal_description prism
_exptl_crystal_F_000 4392
_exptl_crystal_size_max 0.2
_exptl_crystal_size_mid 0.2
_exptl_crystal_size_min 0.2
_refine_diff_density_max 0.528
_refine_diff_density_min -0.310
_refine_diff_density_rms 0.056
_refine_ls_extinction_method none
_refine_ls_goodness_of_fit_ref 1.038
_refine_ls_hydrogen_treatment mixed
_refine_ls_matrix_type full
_refine_ls_number_parameters 291
_refine_ls_number_reflns 4364
_refine_ls_number_restraints 0
_refine_ls_restrained_S_all 1.038
_refine_ls_R_factor_all 0.0527
_refine_ls_R_factor_gt 0.0388
_refine_ls_shift/su_max 0.001
_refine_ls_shift/su_mean 0.000
_refine_ls_structure_factor_coef Fsqd
_refine_ls_weighting_details 'calc w=1/[\s^2^(Fo^2^)+(0.0435P)^2^+14.1129P] where P=(Fo^2^+2Fc^2^)/3'
_refine_ls_weighting_scheme calc
_refine_ls_wR_factor_gt 0.0904
_refine_ls_wR_factor_ref 0.0967
_reflns_number_gt 3551
_reflns_number_total 4364
_reflns_threshold_expression >2sigma(I)
_cod_data_source_file cg060496hsi20070102_062547.cif
_cod_data_source_block compound4
_cod_original_sg_symbol_H-M R-3
_cod_database_code 4503938

loop_
_symmetry_equiv_pos_as_xyz
'x, y, z'
'-y, x-y, z'
'-x+y, -x, z'
'x+2/3, y+1/3, z+1/3'
'-y+2/3, x-y+1/3, z+1/3'
'-x+y+2/3, -x+1/3, z+1/3'
'x+1/3, y+2/3, z+2/3'
'-y+1/3, x-y+2/3, z+2/3'
'-x+y+1/3, -x+2/3, z+2/3'
'-x, -y, -z'
'y, -x+y, -z'
'x-y, x, -z'
'-x+2/3, -y+1/3, -z+1/3'
'y+2/3, -x+y+1/3, -z+1/3'
'x-y+2/3, x+1/3, -z+1/3'
'-x+1/3, -y+2/3, -z+2/3'
'y+1/3, -x+y+2/3, -z+2/3'
'x-y+1/3, x+2/3, -z+2/3'

loop_
_atom_site_label
_atom_site_type_symbol
_atom_site_fract_x
_atom_site_fract_y
_atom_site_fract_z
_atom_site_U_iso_or_equiv
_atom_site_adp_type
_atom_site_occupancy
_atom_site_symmetry_multiplicity
_atom_site_calc_flag
_atom_site_refinement_flags
C1 C 0.09625(8) 0.97279(9) 0.08742(10) 0.0236(4) Uani 1 1 d .
H1A H 0.1137 1.0052 0.0429 0.035 Uiso 1 1 calc R
H1B H 0.0513 0.9505 0.0829 0.035 Uiso 1 1 calc R
H1C H 0.1116 0.9442 0.0781 0.035 Uiso 1 1 calc R
C2 C 0.21622(8) 1.04029(8) 0.14402(11) 0.0214(3) Uani 1 1 d .
H2 H 0.2055 1.0242 0.0864 0.026 Uiso 1 1 calc R
C3 C 0.28073(8) 1.07274(9) 0.17167(12) 0.0243(4) Uani 1 1 d .
C4 C 0.32716(9) 1.09789(9) 0.10898(12) 0.0285(4) Uani 1 1 d .
C5 C 0.38870(9) 1.12905(10) 0.12918(13) 0.0333(5) Uani 1 1 d .
C6 C 0.40682(8) 1.13634(10) 0.21522(14) 0.0328(5) Uani 1 1 d .
C7 C 0.36246(9) 1.11145(10) 0.27964(13) 0.0330(5) Uani 1 1 d .
C8 C 0.30100(8) 1.08037(10) 0.25795(12) 0.0298(4) Uani 1 1 d .
C9 C 0.13217(8) 1.06384(8) 0.39000(11) 0.0231(4) Uani 1 1 d .
H9A H 0.1226 1.0567 0.4526 0.035 Uiso 1 1 calc R
H9B H 0.1221 1.0946 0.3687 0.035 Uiso 1 1 calc R
H9C H 0.1760 1.0788 0.3809 0.035 Uiso 1 1 calc R
C10 C 0.13956(8) 0.95874(9) 0.41661(10) 0.0214(4) Uani 1 1 d .
H10 H 0.1622 0.9948 0.4508 0.026 Uiso 1 1 calc R
C11 C 0.14645(8) 0.90492(9) 0.43120(10) 0.0247(4) Uani 1 1 d .
C12 C 0.10196(9) 0.84478(9) 0.41191(12) 0.0289(4) Uani 1 1 d .
C13 C 0.11204(10) 0.79583(10) 0.42355(14) 0.0375(5) Uani 1 1 d .
C14 C 0.16727(12) 0.80621(12) 0.45635(13) 0.0428(6) Uani 1 1 d .
C15 C 0.21205(11) 0.86484(13) 0.47786(13) 0.0427(6) Uani 1 1 d .
C16 C 0.20141(10) 0.91296(11) 0.46548(12) 0.0341(5) Uani 1 1 d .
F1 F 0.31126(5) 1.09274(6) 0.02393(7) 0.0383(3) Uani 1 1 d .
F2 F 0.43076(5) 1.15320(7) 0.06584(8) 0.0486(4) Uani 1 1 d .
F3 F 0.46625(5) 1.16718(6) 0.23717(8) 0.0412(3) Uani 1 1 d .
F4 F 0.37975(6) 1.11767(7) 0.36378(8) 0.0473(4) Uani 1 1 d .
F5 F 0.26100(5) 1.05636(7) 0.32445(7) 0.0441(3) Uani 1 1 d .
F6 F 0.04680(5) 0.83172(5) 0.38140(9) 0.0387(3) Uani 1 1 d .
F7 F 0.06842(7) 0.73862(6) 0.40195(11) 0.0553(4) Uani 1 1 d .
F8 F 0.17782(8) 0.75939(8) 0.46591(9) 0.0609(5) Uani 1 1 d .
F9 F 0.26610(7) 0.87502(9) 0.50900(9) 0.0655(5) Uani 1 1 d .
F10 F 0.24655(6) 0.96981(7) 0.48518(9) 0.0497(4) Uani 1 1 d .
N1 N 0.00231(6) 0.93888(6) 0.23186(9) 0.0160(3) Uani 1 1 d .
N2 N 0.11432(6) 1.00008(6) 0.17370(9) 0.0172(3) Uani 1 1 d .
N3 N 0.17424(6) 1.03370(7) 0.19815(9) 0.0203(3) Uani 1 1 d .
N4 N 0.09613(6) 1.00665(6) 0.34224(8) 0.0171(3) Uani 1 1 d .
N5 N 0.10257(6) 0.95648(6) 0.35702(9) 0.0182(3) Uani 1 1 d .
P1 P 0.064182(18) 1.002241(18) 0.24413(3) 0.01391(10) Uani 1 1 d .

loop_
_atom_site_aniso_label
_atom_site_aniso_U_11
_atom_site_aniso_U_22
_atom_site_aniso_U_33
_atom_site_aniso_U_23
_atom_site_aniso_U_13
_atom_site_aniso_U_12
C1 0.0218(9) 0.0359(10) 0.0151(8) -0.0058(7) -0.0027(6) 0.0160(8)
C2 0.0194(8) 0.0295(9) 0.0170(8) -0.0043(7) -0.0012(6) 0.0135(7)
C3 0.0173(8) 0.0327(10) 0.0239(9) -0.0071(7) 0.0001(7) 0.0134(8)
C4 0.0228(9) 0.0374(11) 0.0228(9) -0.0088(8) 0.0015(7) 0.0132(8)
C5 0.0192(9) 0.0396(11) 0.0344(10) -0.0079(8) 0.0073(8) 0.0097(8)
C6 0.0164(9) 0.0398(11) 0.0410(11) -0.0149(9) -0.0035(8) 0.0132(8)
C7 0.0244(10) 0.0507(13) 0.0284(10) -0.0120(9) -0.0062(7) 0.0223(9)
C8 0.0206(9) 0.0464(12) 0.0247(9) -0.0052(8) 0.0019(7) 0.0185(9)
C9 0.0232(9) 0.0236(9) 0.0187(8) -0.0074(7) -0.0039(7) 0.0089(7)
C10 0.0208(8) 0.0337(10) 0.0132(7) -0.0009(7) 0.0014(6) 0.0162(8)
C11 0.0282(10) 0.0435(11) 0.0126(8) 0.0045(7) 0.0036(6) 0.0256(9)
C12 0.0300(10) 0.0401(11) 0.0267(9) 0.0133(8) 0.0098(8) 0.0250(9)
C13 0.0456(13) 0.0431(12) 0.0378(11) 0.0229(9) 0.0242(9) 0.0326(11)
C14 0.0633(15) 0.0726(17) 0.0266(10) 0.0255(10) 0.0231(10) 0.0595(15)
C15 0.0530(14) 0.0885(19) 0.0190(9) 0.0068(10) 0.0021(9) 0.0597(15)
C16 0.0363(11) 0.0645(15) 0.0163(8) -0.0014(9) -0.0016(8) 0.0362(11)
F1 0.0260(6) 0.0551(8) 0.0220(6) -0.0074(5) 0.0036(4) 0.0115(6)
F2 0.0209(6) 0.0630(9) 0.0419(7) -0.0088(6) 0.0107(5) 0.0060(6)
F3 0.0165(5) 0.0488(8) 0.0532(8) -0.0193(6) -0.0072(5) 0.0124(5)
F4 0.0300(6) 0.0850(10) 0.0297(6) -0.0143(6) -0.0114(5) 0.0308(7)
F5 0.0238(6) 0.0866(10) 0.0208(6) -0.0002(6) 0.0011(4) 0.0267(7)
F6 0.0261(6) 0.0290(6) 0.0623(8) 0.0112(6) 0.0020(5) 0.0149(5)
F7 0.0554(9) 0.0365(8) 0.0842(11) 0.0272(7) 0.0326(8) 0.0307(7)
F8 0.0928(12) 0.0894(11) 0.0498(8) 0.0386(8) 0.0343(8) 0.0826(10)
F9 0.0715(10) 0.1320(15) 0.0417(8) -0.0060(8) -0.0135(7) 0.0873(12)
F10 0.0386(7) 0.0810(10) 0.0446(7) -0.0261(7) -0.0227(6) 0.0413(8)
N1 0.0159(7) 0.0139(6) 0.0192(6) -0.0019(5) -0.0023(5) 0.0081(6)
N2 0.0146(6) 0.0241(7) 0.0148(6) -0.0055(5) -0.0021(5) 0.0110(6)
N3 0.0153(7) 0.0265(8) 0.0194(7) -0.0058(6) -0.0021(5) 0.0106(6)
N4 0.0192(7) 0.0195(7) 0.0145(6) -0.0042(5) -0.0027(5) 0.0110(6)
N5 0.0201(7) 0.0244(7) 0.0147(6) -0.0001(5) 0.0011(5) 0.0144(6)
P1 0.01261(19) 0.0154(2) 0.01438(19) -0.00262(14) -0.00094(14) 0.00747(16)

loop_
_atom_type_symbol
_atom_type_description
_atom_type_scat_dispersion_real
_atom_type_scat_dispersion_imag
_atom_type_scat_source
C C 0.0033 0.0016 'International Tables Vol C Tables 4.2.6.8 and 6.1.1.4'
H H 0.0000 0.0000 'International Tables Vol C Tables 4.2.6.8 and 6.1.1.4'
N N 0.0061 0.0033 'International Tables Vol C Tables 4.2.6.8 and 6.1.1.4'
F F 0.0171 0.0103 'International Tables Vol C Tables 4.2.6.8 and 6.1.1.4'
P P 0.1023 0.0942 'International Tables Vol C Tables 4.2.6.8 and 6.1.1.4'

loop_
_geom_angle_atom_site_label_1
_geom_angle_atom_site_label_2
_geom_angle_atom_site_label_3
_geom_angle
_geom_angle_site_symmetry_1
_geom_angle_site_symmetry_3
N3 C2 C3 119.62(15) . .
C8 C3 C4 115.05(16) . .
C8 C3 C2 125.20(16) . .
C4 C3 C2 119.74(16) . .
F1 C4 C5 117.82(16) . .
F1 C4 C3 118.64(16) . .
C5 C4 C3 123.52(17) . .
F2 C5 C6 119.97(17) . .
F2 C5 C4 120.38(18) . .
C6 C5 C4 119.64(17) . .
F3 C6 C5 121.16(18) . .
F3 C6 C7 119.91(18) . .
C5 C6 C7 118.92(17) . .
F4 C7 C8 120.18(18) . .
F4 C7 C6 119.33(17) . .
C8 C7 C6 120.49(18) . .
F5 C8 C7 116.60(17) . .
F5 C8 C3 121.03(16) . .
C7 C8 C3 122.36(17) . .
N5 C10 C11 119.04(16) . .
C12 C11 C16 115.93(18) . .
C12 C11 C10 124.74(16) . .
C16 C11 C10 119.32(18) . .
F6 C12 C13 116.97(19) . .
F6 C12 C11 120.79(16) . .
C13 C12 C11 122.24(19) . .
F7 C13 C14 120.0(2) . .
F7 C13 C12 120.4(2) . .
C14 C13 C12 119.6(2) . .
F8 C14 C13 119.9(3) . .
F8 C14 C15 120.1(2) . .
C13 C14 C15 120.0(2) . .
F9 C15 C14 119.9(2) . .
F9 C15 C16 120.4(2) . .
C14 C15 C16 119.7(2) . .
F10 C16 C15 118.23(19) . .
F10 C16 C11 119.19(19) . .
C15 C16 C11 122.6(2) . .
P1 N1 P1 119.83(9) . 3_465
N3 N2 C1 122.09(13) . .
N3 N2 P1 114.81(10) . .
C1 N2 P1 122.40(11) . .
C2 N3 N2 119.08(14) . .
N5 N4 C9 121.70(13) . .
N5 N4 P1 111.10(10) . .
C9 N4 P1 123.67(11) . .
C10 N5 N4 119.59(14) . .
N1 P1 N1 117.42(9) . 2_675
N1 P1 N4 111.63(7) . .
N1 P1 N4 107.14(7) 2_675 .
N1 P1 N2 105.47(7) . .
N1 P1 N2 110.86(7) 2_675 .
N4 P1 N2 103.49(7) . .

loop_
_geom_bond_atom_site_label_1
_geom_bond_atom_site_label_2
_geom_bond_distance
_geom_bond_site_symmetry_2
C1 N2 1.450(2) .
C2 N3 1.284(2) .
C2 C3 1.465(2) .
C3 C8 1.391(3) .
C3 C4 1.393(3) .
C4 F1 1.346(2) .
C4 C5 1.374(3) .
C5 F2 1.334(2) .
C5 C6 1.373(3) .
C6 F3 1.336(2) .
C6 C7 1.380(3) .
C7 F4 1.341(2) .
C7 C8 1.377(3) .
C8 F5 1.341(2) .
C9 N4 1.454(2) .
C10 N5 1.281(2) .
C10 C11 1.463(3) .
C11 C12 1.389(3) .
C11 C16 1.393(3) .
C12 F6 1.338(2) .
C12 C13 1.385(3) .
C13 F7 1.341(3) .
C13 C14 1.372(3) .
C14 F8 1.336(2) .
C14 C15 1.373(4) .
C15 F9 1.337(2) .
C15 C16 1.375(3) .
C16 F10 1.340(3) .
N1 P1 1.5841(13) .
N1 P1 1.5877(14) 3_465
N2 N3 1.3590(19) .
N2 P1 1.6776(14) .
N4 N5 1.3670(19) .
N4 P1 1.6774(13) .
P1 N1 1.5877(14) 2_675
